data_4023242
loop_
_publ_author_name
'Gorka Peris'
'Edwin Vedejs'

_publ_section_title
;
 Diastereoselective Carboxyl Migrations of 3-Arylbenzofuranones
;
_journal_name_full 'Journal of Organic Chemistry'
_journal_page_first 1158
_journal_page_last 1161
_journal_paper_doi 10.1021/jo7021444
_journal_volume 73
_journal_year 2008
_chemical_formula_sum 'C30 H22 O6'
_chemical_formula_weight 478.48
_chemical_name_systematic
; 
 ? 
;
_space_group_IT_number 14
_symmetry_cell_setting monoclinic
_symmetry_space_group_name_Hall '-P 2yn'
_symmetry_space_group_name_H-M 'P 1 21/n 1'
_atom_sites_solution_hydrogens geom
_atom_sites_solution_primary direct
_atom_sites_solution_secondary difmap
_audit_creation_method SHELXL-97
_cell_angle_alpha 90.00
_cell_angle_beta 93.08(3)
_cell_angle_gamma 90.00
_cell_formula_units_Z 4
_cell_length_a 5.9294(12)
_cell_length_b 17.643(4)
_cell_length_c 22.536(5)
_cell_measurement_temperature 173(2)
_cell_volume 2354.2(8)
_computing_cell_refinement Denzo
_computing_data_collection 'Nonius Collect'
_computing_data_reduction Denzo
_computing_molecular_graphics 'Bruker SHELXTL'
_computing_publication_material 'Bruker SHELXTL'
_computing_structure_refinement 'SHELXL-97 (Sheldrick, 1997)'
_computing_structure_solution 'SHELXS-97 (Sheldrick, 1990)'
_diffrn_ambient_temperature 173(2)
_diffrn_measured_fraction_theta_full 0.983
_diffrn_measured_fraction_theta_max 0.983
_diffrn_measurement_device_type 'Nonius KappaCCD'
_diffrn_measurement_method '\w scans'
_diffrn_radiation_monochromator graphite
_diffrn_radiation_source 'fine-focus sealed tube'
_diffrn_radiation_type MoK\a
_diffrn_radiation_wavelength 0.71073
_diffrn_reflns_av_R_equivalents 0.0672
_diffrn_reflns_av_sigmaI/netI 0.1271
_diffrn_reflns_limit_h_max 8
_diffrn_reflns_limit_h_min -8
_diffrn_reflns_limit_k_max 23
_diffrn_reflns_limit_k_min -23
_diffrn_reflns_limit_l_max 30
_diffrn_reflns_limit_l_min -30
_diffrn_reflns_number 10824
_diffrn_reflns_theta_full 28.98
_diffrn_reflns_theta_max 28.98
_diffrn_reflns_theta_min 3.51
_exptl_absorpt_coefficient_mu 0.094
_exptl_absorpt_correction_T_max 0.9925
_exptl_absorpt_correction_T_min 0.9769
_exptl_absorpt_correction_type none
_exptl_crystal_colour colorless
_exptl_crystal_density_diffrn 1.350
_exptl_crystal_density_method 'not measured'
_exptl_crystal_description needle
_exptl_crystal_F_000 1000
_exptl_crystal_size_max 0.25
_exptl_crystal_size_mid 0.08
_exptl_crystal_size_min 0.08
_refine_diff_density_max 0.448
_refine_diff_density_min -0.388
_refine_diff_density_rms 0.064
_refine_ls_extinction_method none
_refine_ls_goodness_of_fit_ref 1.007
_refine_ls_hydrogen_treatment constr
_refine_ls_matrix_type full
_refine_ls_number_parameters 295
_refine_ls_number_reflns 6117
_refine_ls_number_restraints 0
_refine_ls_restrained_S_all 1.007
_refine_ls_R_factor_all 0.1586
_refine_ls_R_factor_gt 0.0630
_refine_ls_shift/su_max 0.009
_refine_ls_shift/su_mean 0.001
_refine_ls_structure_factor_coef Fsqd
_refine_ls_weighting_details 'calc w=1/[\s^2^(Fo^2^)+(0.0650P)^2^+0.0000P] where P=(Fo^2^+2Fc^2^)/3'
_refine_ls_weighting_scheme calc
_refine_ls_wR_factor_gt 0.1273
_refine_ls_wR_factor_ref 0.1545
_reflns_number_gt 2982
_reflns_number_total 6117
_reflns_threshold_expression >2sigma(I)
_cod_data_source_file jo7021444-File003.cif
_cod_data_source_block gp01
_cod_depositor_comments
;
The following automatic conversions were performed:
'_symmetry_cell_setting' value 'Monoclinic' changed to 'monoclinic'
according to '/home/saulius/struct/CIF-dictionaries/cif_core.dic'
dictionary named 'cif_core.dic' version 2.4.1 from 2010-06-29.

Automatic conversion script
Id: cif_fix_enum 1527 2010-12-29 10:47:43Z saulius 
;
_cod_original_sg_symbol_H-M 'P 21/n'
_cod_database_code 4023242

loop_
_symmetry_equiv_pos_as_xyz
'x, y, z'
'-x+1/2, y+1/2, -z+1/2'
'-x, -y, -z'
'x-1/2, -y-1/2, z-1/2'

loop_
_atom_site_label
_atom_site_type_symbol
_atom_site_fract_x
_atom_site_fract_y
_atom_site_fract_z
_atom_site_U_iso_or_equiv
_atom_site_adp_type
_atom_site_occupancy
_atom_site_symmetry_multiplicity
_atom_site_calc_flag
_atom_site_refinement_flags
_atom_site_disorder_assembly
_atom_site_disorder_group
O1 O -0.2348(3) 0.12776(9) 0.13644(7) 0.0356(4) Uiso 1 1 d . . .
O2 O 0.0030(2) 0.04206(9) 0.17835(7) 0.0325(4) Uiso 1 1 d . . .
O3 O 0.2837(2) 0.27994(9) 0.15299(7) 0.0326(4) Uiso 1 1 d . . .
O4 O 0.2514(2) 0.17045(9) 0.10192(6) 0.0267(4) Uiso 1 1 d . . .
O5 O 0.0045(3) 0.27190(9) 0.03464(7) 0.0345(4) Uiso 1 1 d . . .
O6 O 0.3183(2) 0.31512(9) -0.00514(7) 0.0302(4) Uiso 1 1 d . . .
C1 C 0.0993(3) 0.17233(13) 0.19665(10) 0.0244(5) Uani 1 1 d . . .
C2 C -0.0671(4) 0.11515(14) 0.16635(10) 0.0295(6) Uani 1 1 d . . .
C3 C 0.2024(4) 0.04575(13) 0.21435(10) 0.0291(6) Uani 1 1 d . . .
C4 C 0.3218(4) -0.01698(14) 0.23380(11) 0.0373(6) Uani 1 1 d . . .
H4A H 0.2728 -0.0670 0.2242 0.045 Uiso 1 1 calc R . .
C5 C 0.5188(4) -0.00307(15) 0.26846(11) 0.0392(7) Uani 1 1 d . . .
H5A H 0.6069 -0.0447 0.2832 0.047 Uiso 1 1 calc R . .
C6 C 0.5889(4) 0.06954(15) 0.28191(11) 0.0339(6) Uani 1 1 d . . .
H6A H 0.7247 0.0772 0.3054 0.041 Uiso 1 1 calc R . .
C7 C 0.4641(4) 0.13179(14) 0.26163(10) 0.0288(5) Uani 1 1 d . . .
H7A H 0.5130 0.1819 0.2710 0.035 Uiso 1 1 calc R . .
C8 C 0.2665(4) 0.11907(13) 0.22742(9) 0.0240(5) Uani 1 1 d . . .
C9 C -0.0273(4) 0.22659(12) 0.23588(10) 0.0248(5) Uani 1 1 d . . .
C10 C 0.0007(4) 0.22453(14) 0.29730(11) 0.0319(6) Uani 1 1 d . . .
H10A H 0.1049 0.1899 0.3159 0.038 Uiso 1 1 calc R . .
C11 C -0.1228(4) 0.27280(15) 0.33177(12) 0.0403(7) Uani 1 1 d . . .
H11A H -0.1025 0.2712 0.3739 0.048 Uiso 1 1 calc R . .
C12 C -0.2743(4) 0.32280(15) 0.30521(12) 0.0389(7) Uani 1 1 d . . .
H12A H -0.3575 0.3561 0.3289 0.047 Uiso 1 1 calc R . .
C13 C -0.3054(4) 0.32470(13) 0.24438(11) 0.0336(6) Uani 1 1 d . . .
H13A H -0.4120 0.3587 0.2261 0.040 Uiso 1 1 calc R . .
C14 C -0.1815(4) 0.27700(13) 0.20973(11) 0.0304(6) Uani 1 1 d . . .
H14A H -0.2026 0.2789 0.1677 0.037 Uiso 1 1 calc R . .
C15 C 0.2198(4) 0.21539(12) 0.14872(10) 0.0257(5) Uani 1 1 d . . .
C16 C 0.3598(4) 0.20614(12) 0.05312(9) 0.0249(5) Uani 1 1 d . . .
H16A H 0.5077 0.2286 0.0674 0.030 Uiso 1 1 calc R . .
C17 C 0.3959(3) 0.14638(12) 0.00691(10) 0.0237(5) Uani 1 1 d . . .
C18 C 0.5979(4) 0.14366(14) -0.02096(10) 0.0306(6) Uani 1 1 d . . .
H18A H 0.7158 0.1781 -0.0097 0.037 Uiso 1 1 calc R . .
C19 C 0.6286(4) 0.09079(15) -0.06525(11) 0.0364(6) Uani 1 1 d . . .
H19A H 0.7665 0.0898 -0.0849 0.044 Uiso 1 1 calc R . .
C20 C 0.4596(4) 0.03950(14) -0.08106(11) 0.0337(6) Uani 1 1 d . . .
H20A H 0.4819 0.0026 -0.1109 0.040 Uiso 1 1 calc R . .
C21 C 0.2589(4) 0.04227(14) -0.05321(11) 0.0340(6) Uani 1 1 d . . .
H21A H 0.1423 0.0071 -0.0640 0.041 Uiso 1 1 calc R . .
C22 C 0.2253(4) 0.09553(14) -0.00990(10) 0.0298(6) Uani 1 1 d . . .
H22A H 0.0851 0.0975 0.0085 0.036 Uiso 1 1 calc R . .
C23 C 0.2037(4) 0.26757(13) 0.02799(10) 0.0255(5) Uani 1 1 d . . .
C24 C 0.1858(4) 0.37400(14) -0.03520(11) 0.0341(6) Uani 1 1 d . . .
H24A H 0.0873 0.3988 -0.0069 0.041 Uiso 1 1 calc R . .
H24B H 0.0886 0.3516 -0.0677 0.041 Uiso 1 1 calc R . .
C25 C 0.3408(4) 0.43117(13) -0.05995(10) 0.0270(5) Uani 1 1 d . . .
C26 C 0.2717(4) 0.50608(14) -0.06474(10) 0.0337(6) Uani 1 1 d . . .
H26A H 0.1306 0.5207 -0.0503 0.040 Uiso 1 1 calc R . .
C27 C 0.4063(4) 0.55987(14) -0.09040(11) 0.0385(6) Uani 1 1 d . . .
H27A H 0.3582 0.6112 -0.0930 0.046 Uiso 1 1 calc R . .
C28 C 0.6099(4) 0.53884(15) -0.11209(11) 0.0400(6) Uani 1 1 d . . .
H28A H 0.7014 0.5754 -0.1303 0.048 Uiso 1 1 calc R . .
C29 C 0.6805(4) 0.46474(15) -0.10731(11) 0.0364(6) Uani 1 1 d . . .
H29A H 0.8214 0.4504 -0.1221 0.044 Uiso 1 1 calc R . .
C30 C 0.5482(4) 0.41066(14) -0.08116(10) 0.0310(6) Uani 1 1 d . . .
H30A H 0.5991 0.3597 -0.0777 0.037 Uiso 1 1 calc R . .

loop_
_atom_site_aniso_label
_atom_site_aniso_U_11
_atom_site_aniso_U_22
_atom_site_aniso_U_33
_atom_site_aniso_U_23
_atom_site_aniso_U_13
_atom_site_aniso_U_12
C1 0.0278(12) 0.0222(12) 0.0228(12) 0.0024(10) -0.0012(10) -0.0048(9)
C2 0.0324(13) 0.0291(14) 0.0275(13) -0.0012(11) 0.0058(11) 0.0009(10)
C3 0.0346(13) 0.0294(14) 0.0236(13) 0.0000(11) 0.0062(10) 0.0006(11)
C4 0.0518(16) 0.0238(13) 0.0371(16) -0.0026(12) 0.0106(13) 0.0049(12)
C5 0.0461(16) 0.0360(16) 0.0364(16) 0.0039(12) 0.0103(13) 0.0172(12)
C6 0.0311(13) 0.0442(16) 0.0265(14) 0.0057(12) 0.0036(10) 0.0065(12)
C7 0.0306(12) 0.0299(14) 0.0259(13) 0.0032(11) 0.0027(10) -0.0022(10)
C8 0.0303(12) 0.0231(12) 0.0192(12) 0.0022(10) 0.0058(10) -0.0016(10)
C9 0.0256(12) 0.0213(12) 0.0276(14) -0.0021(10) 0.0005(10) -0.0054(10)
C10 0.0343(13) 0.0322(14) 0.0287(15) -0.0031(11) -0.0020(11) 0.0021(11)
C11 0.0489(16) 0.0414(16) 0.0304(15) -0.0094(13) 0.0007(12) 0.0021(13)
C12 0.0398(15) 0.0336(15) 0.0436(18) -0.0105(13) 0.0057(13) 0.0009(12)
C13 0.0305(13) 0.0238(13) 0.0461(17) -0.0006(12) 0.0000(12) 0.0007(10)
C14 0.0323(13) 0.0275(13) 0.0311(14) 0.0019(11) -0.0028(11) -0.0056(11)
C15 0.0294(12) 0.0175(12) 0.0297(14) 0.0002(10) -0.0033(10) -0.0030(9)
C16 0.0259(12) 0.0257(13) 0.0232(13) 0.0065(10) 0.0025(10) -0.0035(10)
C17 0.0261(12) 0.0230(12) 0.0217(12) 0.0039(10) -0.0026(9) 0.0002(10)
C18 0.0270(12) 0.0333(14) 0.0315(14) -0.0015(11) 0.0014(11) -0.0008(10)
C19 0.0307(13) 0.0428(16) 0.0362(16) -0.0026(13) 0.0061(11) 0.0032(12)
C20 0.0415(15) 0.0303(14) 0.0290(14) -0.0026(11) -0.0006(11) 0.0040(11)
C21 0.0387(14) 0.0298(14) 0.0329(15) -0.0040(12) -0.0022(11) -0.0065(11)
C22 0.0278(12) 0.0329(14) 0.0287(14) -0.0006(11) 0.0020(10) -0.0049(11)
C23 0.0270(12) 0.0255(13) 0.0242(13) 0.0007(10) 0.0030(10) -0.0033(10)
C24 0.0309(13) 0.0298(14) 0.0419(15) 0.0140(12) 0.0025(11) 0.0084(10)
C25 0.0346(13) 0.0237(13) 0.0226(13) 0.0015(10) 0.0012(10) 0.0012(10)
C26 0.0403(14) 0.0290(14) 0.0317(15) 0.0012(11) 0.0010(11) 0.0056(11)
C27 0.0543(16) 0.0234(14) 0.0367(16) 0.0047(12) -0.0077(13) 0.0009(12)
C28 0.0519(16) 0.0339(16) 0.0341(16) 0.0078(12) 0.0012(12) -0.0115(13)
C29 0.0413(14) 0.0381(16) 0.0306(15) 0.0048(12) 0.0095(11) -0.0038(12)
C30 0.0415(14) 0.0254(13) 0.0264(14) 0.0014(11) 0.0034(11) 0.0018(11)

loop_
_atom_type_symbol
_atom_type_description
_atom_type_scat_dispersion_real
_atom_type_scat_dispersion_imag
_atom_type_scat_source
C C 0.0033 0.0016 'International Tables Vol C Tables 4.2.6.8 and 6.1.1.4'
H H 0.0000 0.0000 'International Tables Vol C Tables 4.2.6.8 and 6.1.1.4'
O O 0.0106 0.0060 'International Tables Vol C Tables 4.2.6.8 and 6.1.1.4'

loop_
_geom_angle_atom_site_label_1
_geom_angle_atom_site_label_2
_geom_angle_atom_site_label_3
_geom_angle
_geom_angle_site_symmetry_1
_geom_angle_site_symmetry_3
_geom_angle_publ_flag
C2 O2 C3 107.89(17) . . ?
C15 O4 C16 115.28(17) . . ?
C23 O6 C24 115.69(16) . . ?
C8 C1 C9 117.12(18) . . ?
C8 C1 C15 108.32(17) . . ?
C9 C1 C15 111.12(18) . . ?
C8 C1 C2 100.65(18) . . ?
C9 C1 C2 110.07(17) . . ?
C15 C1 C2 108.90(18) . . ?
O1 C2 O2 121.3(2) . . ?
O1 C2 C1 128.5(2) . . ?
O2 C2 C1 110.23(18) . . ?
C4 C3 C8 123.9(2) . . ?
C4 C3 O2 123.6(2) . . ?
C8 C3 O2 112.5(2) . . ?
C3 C4 C5 116.1(2) . . ?
C6 C5 C4 121.5(2) . . ?
C5 C6 C7 121.0(2) . . ?
C8 C7 C6 118.3(2) . . ?
C3 C8 C7 119.1(2) . . ?
C3 C8 C1 108.70(19) . . ?
C7 C8 C1 132.1(2) . . ?
C14 C9 C10 118.9(2) . . ?
C14 C9 C1 119.3(2) . . ?
C10 C9 C1 121.7(2) . . ?
C9 C10 C11 120.3(2) . . ?
C12 C11 C10 120.2(2) . . ?
C11 C12 C13 120.0(2) . . ?
C12 C13 C14 120.0(2) . . ?
C9 C14 C13 120.6(2) . . ?
O3 C15 O4 124.5(2) . . ?
O3 C15 C1 124.8(2) . . ?
O4 C15 C1 110.63(18) . . ?
O4 C16 C17 107.85(17) . . ?
O4 C16 C23 107.94(16) . . ?
C17 C16 C23 110.44(18) . . ?
C18 C17 C22 119.3(2) . . ?
C18 C17 C16 119.8(2) . . ?
C22 C17 C16 120.8(2) . . ?
C17 C18 C19 120.1(2) . . ?
C18 C19 C20 120.3(2) . . ?
C21 C20 C19 119.5(2) . . ?
C20 C21 C22 120.6(2) . . ?
C21 C22 C17 120.2(2) . . ?
O5 C23 O6 124.3(2) . . ?
O5 C23 C16 125.7(2) . . ?
O6 C23 C16 109.89(18) . . ?
O6 C24 C25 109.27(17) . . ?
C26 C25 C30 119.0(2) . . ?
C26 C25 C24 119.2(2) . . ?
C30 C25 C24 121.7(2) . . ?
C27 C26 C25 120.7(2) . . ?
C28 C27 C26 119.9(2) . . ?
C29 C28 C27 119.8(2) . . ?
C28 C29 C30 120.7(2) . . ?
C29 C30 C25 119.9(2) . . ?

loop_
_geom_bond_atom_site_label_1
_geom_bond_atom_site_label_2
_geom_bond_distance
_geom_bond_site_symmetry_2
_geom_bond_publ_flag
O1 C2 1.192(3) . ?
O2 C2 1.377(3) . ?
O2 C3 1.399(3) . ?
O3 C15 1.203(3) . ?
O4 C15 1.341(3) . ?
O4 C16 1.447(2) . ?
O5 C23 1.201(2) . ?
O6 C23 1.333(3) . ?
O6 C24 1.448(3) . ?
C1 C8 1.508(3) . ?
C1 C9 1.527(3) . ?
C1 C15 1.529(3) . ?
C1 C2 1.544(3) . ?
C3 C4 1.373(3) . ?
C3 C8 1.376(3) . ?
C4 C5 1.392(3) . ?
C5 C6 1.376(4) . ?
C6 C7 1.388(3) . ?
C7 C8 1.386(3) . ?
C9 C14 1.385(3) . ?
C9 C10 1.386(3) . ?
C10 C11 1.388(3) . ?
C11 C12 1.373(4) . ?
C12 C13 1.374(3) . ?
C13 C14 1.386(3) . ?
C16 C17 1.505(3) . ?
C16 C23 1.515(3) . ?
C17 C18 1.383(3) . ?
C17 C22 1.390(3) . ?
C18 C19 1.385(3) . ?
C19 C20 1.383(3) . ?
C20 C21 1.376(3) . ?
C21 C22 1.377(3) . ?
C24 C25 1.493(3) . ?
C25 C26 1.386(3) . ?
C25 C30 1.391(3) . ?
C26 C27 1.386(3) . ?
C27 C28 1.378(3) . ?
C28 C29 1.375(3) . ?
C29 C30 1.387(3) . ?
